data_1542265
loop_
_publ_author_name
'Xu, Bingjia'
'Mu, Yingxiao'
'Mao, Zhu'
'Xie, Zongliang'
'Wu, Haozhong'
'Zhang, Yi'
'Jin, Chongjun'
'Chi, Zhenguo'
'Liu, Siwei'
'Xu, Jiarui'
'Wu, Yuan-Chun'
'Lu, Po-Yen'
'Lien, Alan'
'Bryce, Martin R.'

_publ_section_title
;
 Achieving remarkable mechanochromism and white-light emission with
 thermally activated delayed fluorescence through the molecular heredity
 principle
;
_journal_issue 3
_journal_name_full 'Chem. Sci.'
_journal_page_first 2201
_journal_paper_doi 10.1039/C5SC04155D
_journal_volume 7
_journal_year 2016
_chemical_formula_sum 'C42 H28 N2 O2 S2'
_chemical_formula_weight 656.78
_chemical_name_systematic
; 
 ? 
;
_space_group_IT_number 14
_symmetry_cell_setting monoclinic
_symmetry_space_group_name_Hall '-P 2ybc'
_symmetry_space_group_name_H-M 'P 1 21/c 1'
_atom_sites_solution_hydrogens geom
_atom_sites_solution_primary direct
_atom_sites_solution_secondary difmap
_audit_creation_method SHELXL-97
_audit_update_record
;
2015-08-31 deposited with the CCDC.
2015-12-21 downloaded from the CCDC.
;
_cell_angle_alpha 90.00
_cell_angle_beta 106.41(3)
_cell_angle_gamma 90.00
_cell_formula_units_Z 4
_cell_length_a 19.365(4)
_cell_length_b 12.947(3)
_cell_length_c 13.257(3)
_cell_measurement_reflns_used 7565
_cell_measurement_temperature 153(2)
_cell_volume 3188.4(13)
_computing_structure_refinement 'SHELXL-97 (Sheldrick, 1997)'
_computing_structure_solution 'SHELXS-97 (Sheldrick, 1990)'
_diffrn_ambient_temperature 153(2)
_diffrn_measured_fraction_theta_full 0.995
_diffrn_measured_fraction_theta_max 0.995
_diffrn_measurement_device_type 'multiwire proportional'
_diffrn_measurement_method 'phi and omega scans'
_diffrn_radiation_monochromator graphite
_diffrn_radiation_source 'fine-focus sealed tube'
_diffrn_radiation_type MoK\a
_diffrn_radiation_wavelength 0.71073
_diffrn_reflns_av_R_equivalents 0.0567
_diffrn_reflns_av_sigmaI/netI 0.0487
_diffrn_reflns_limit_h_max 25
_diffrn_reflns_limit_h_min -25
_diffrn_reflns_limit_k_max 16
_diffrn_reflns_limit_k_min -16
_diffrn_reflns_limit_l_max 17
_diffrn_reflns_limit_l_min -16
_diffrn_reflns_number 27632
_diffrn_reflns_theta_full 27.45
_diffrn_reflns_theta_max 27.45
_diffrn_reflns_theta_min 3.08
_exptl_absorpt_coefficient_mu 0.209
_exptl_absorpt_correction_T_max 0.9794
_exptl_absorpt_correction_T_min 0.9399
_exptl_crystal_colour colorless
_exptl_crystal_density_diffrn 1.368
_exptl_crystal_density_method 'not measured'
_exptl_crystal_description platelet
_exptl_crystal_F_000 1368
_exptl_crystal_size_max 0.30
_exptl_crystal_size_mid 0.30
_exptl_crystal_size_min 0.05
_refine_diff_density_max 0.392
_refine_diff_density_min -0.641
_refine_diff_density_rms 0.060
_refine_ls_extinction_method none
_refine_ls_goodness_of_fit_ref 1.052
_refine_ls_hydrogen_treatment mixed
_refine_ls_matrix_type full
_refine_ls_number_parameters 433
_refine_ls_number_reflns 7240
_refine_ls_number_restraints 0
_refine_ls_restrained_S_all 1.052
_refine_ls_R_factor_all 0.0682
_refine_ls_R_factor_gt 0.0479
_refine_ls_shift/su_max 0.000
_refine_ls_shift/su_mean 0.000
_refine_ls_structure_factor_coef Fsqd
_refine_ls_weighting_details 'calc w=1/[\s^2^(Fo^2^)+(0.0565P)^2^+1.3644P] where P=(Fo^2^+2Fc^2^)/3'
_refine_ls_weighting_scheme calc
_refine_ls_wR_factor_gt 0.1133
_refine_ls_wR_factor_ref 0.1255
_reflns_number_gt 5482
_reflns_number_total 7240
_reflns_threshold_expression >2sigma(I)
_cod_data_source_file c5sc04155d2.cif
_cod_data_source_block SCP
_cod_depositor_comments
;
The following automatic conversions were performed:

'_symmetry_cell_setting' value 'Monoclinic' changed to 'monoclinic'
according to
/usr/data/users/saulius/crontab/automatic-downloads/rss-feeds/RSC/lib/dictionaries/cif_core.dic
dictionary named 'cif_core.dic' version 2.4.2 from 2011-04-26.

Automatic conversion script
Id: cif_fix_values 4268 2015-11-12 08:31:59Z antanas 

 Adding full bibliography for 1542263--1542265.cif.
;
_cod_original_cell_volume 3188.6(11)
_cod_original_sg_symbol_H-M 'P2(1)/c  '
_cod_database_code 1542265

loop_
_symmetry_equiv_pos_as_xyz
'x, y, z'
'-x, y+1/2, -z+1/2'
'-x, -y, -z'
'x, -y-1/2, z-1/2'

loop_
_atom_site_label
_atom_site_type_symbol
_atom_site_fract_x
_atom_site_fract_y
_atom_site_fract_z
_atom_site_U_iso_or_equiv
_atom_site_adp_type
_atom_site_occupancy
_atom_site_symmetry_multiplicity
_atom_site_calc_flag
_atom_site_refinement_flags
S1 S 0.27022(3) 0.59796(4) 0.36705(4) 0.02317(13) Uani 1 1 d .
S2 S 0.36685(3) 0.06685(5) 0.66280(4) 0.03305(15) Uani 1 1 d .
O1 O 0.23216(8) 0.58470(12) 0.25793(11) 0.0318(3) Uani 1 1 d .
O2 O 0.32427(8) 0.67792(11) 0.39722(12) 0.0311(3) Uani 1 1 d .
C25 C 0.31148(10) 0.48015(15) 0.41626(14) 0.0216(4) Uani 1 1 d .
N2 N 0.42700(9) 0.21036(13) 0.53349(12) 0.0245(4) Uani 1 1 d .
N1 N -0.09161(9) 0.69494(14) 0.79593(13) 0.0284(4) Uani 1 1 d .
C22 C 0.20681(11) 0.62141(15) 0.43776(15) 0.0240(4) Uani 1 1 d .
C23 C 0.22524(11) 0.68501(16) 0.52622(16) 0.0289(5) Uani 1 1 d .
H23 H 0.2704 0.7160 0.5472 0.035 Uiso 1 1 calc R
C29 C 0.33141(11) 0.29814(15) 0.39945(15) 0.0242(4) Uani 1 1 d .
H29 H 0.3198 0.2369 0.3617 0.029 Uiso 1 1 calc R
C37 C 0.37599(11) 0.03903(16) 0.53641(15) 0.0261(4) Uani 1 1 d .
C31 C 0.46880(11) 0.20582(16) 0.64188(15) 0.0256(4) Uani 1 1 d .
C13 C -0.04166(11) 0.68993(16) 0.73451(16) 0.0265(4) Uani 1 1 d .
C36 C 0.44536(11) 0.14283(17) 0.71127(16) 0.0270(4) Uani 1 1 d .
C19 C 0.10839(11) 0.65508(16) 0.55293(15) 0.0249(4) Uani 1 1 d .
C27 C 0.40061(11) 0.39180(16) 0.55263(15) 0.0261(4) Uani 1 1 d .
H27 H 0.4349 0.3931 0.6178 0.031 Uiso 1 1 calc R
C26 C 0.36388(11) 0.48104(16) 0.51288(15) 0.0259(4) Uani 1 1 d .
H26 H 0.3742 0.5422 0.5510 0.031 Uiso 1 1 calc R
C28 C 0.38655(10) 0.29895(15) 0.49534(14) 0.0217(4) Uani 1 1 d .
C14 C -0.06648(12) 0.68655(18) 0.62565(16) 0.0312(5) Uani 1 1 d .
H14 H -0.1155 0.6905 0.5920 0.037 Uiso 1 1 calc R
C20 C 0.09075(12) 0.59176(17) 0.46331(16) 0.0294(5) Uani 1 1 d .
H20 H 0.0457 0.5607 0.4420 0.035 Uiso 1 1 calc R
C24 C 0.17610(12) 0.70195(17) 0.58278(16) 0.0297(5) Uani 1 1 d .
H24 H 0.1883 0.7450 0.6413 0.036 Uiso 1 1 calc R
C41 C 0.41946(12) 0.08731(16) 0.38894(16) 0.0284(5) Uani 1 1 d .
H41 H 0.4426 0.1343 0.3565 0.034 Uiso 1 1 calc R
C42 C 0.40678(11) 0.11193(15) 0.48478(15) 0.0243(4) Uani 1 1 d .
C17 C 0.08004(12) 0.67771(19) 0.72484(17) 0.0340(5) Uani 1 1 d .
H17 H 0.1292 0.6762 0.7586 0.041 Uiso 1 1 calc R
C11 C -0.07163(12) 0.51912(18) 0.88066(16) 0.0314(5) Uani 1 1 d .
H11 H -0.0359 0.4989 0.8504 0.038 Uiso 1 1 calc R
C30 C 0.29438(11) 0.38842(15) 0.36103(15) 0.0228(4) Uani 1 1 d .
H30 H 0.2579 0.3872 0.2979 0.027 Uiso 1 1 calc R
C32 C 0.53195(12) 0.26249(17) 0.67761(17) 0.0303(5) Uani 1 1 d .
H32 H 0.5494 0.3002 0.6303 0.036 Uiso 1 1 calc R
C5 C -0.22946(12) 0.82207(19) 0.88309(16) 0.0323(5) Uani 1 1 d .
H5 H -0.2575 0.8064 0.9275 0.039 Uiso 1 1 calc R
C16 C 0.05603(11) 0.67057(16) 0.61518(15) 0.0256(4) Uani 1 1 d .
C6 C -0.17985(11) 0.75061(17) 0.86655(15) 0.0268(4) Uani 1 1 d .
C1 C -0.13773(11) 0.77709(17) 0.79825(15) 0.0263(4) Uani 1 1 d .
C33 C 0.56914(12) 0.26295(18) 0.78421(17) 0.0343(5) Uani 1 1 d .
H33 H 0.6105 0.3027 0.8087 0.041 Uiso 1 1 calc R
C38 C 0.35352(12) -0.05570(17) 0.48760(18) 0.0323(5) Uani 1 1 d .
H38 H 0.3319 -0.1041 0.5208 0.039 Uiso 1 1 calc R
C7 C -0.15833(11) 0.64770(17) 0.90593(15) 0.0265(4) Uani 1 1 d .
C15 C -0.01751(12) 0.67716(18) 0.56721(16) 0.0307(5) Uani 1 1 d .
H15 H -0.0344 0.6752 0.4942 0.037 Uiso 1 1 calc R
C9 C -0.14869(13) 0.48395(19) 0.99310(17) 0.0375(5) Uani 1 1 d .
H9 H -0.1631 0.4386 1.0377 0.045 Uiso 1 1 calc R
C12 C -0.10377(11) 0.61604(17) 0.86097(15) 0.0264(4) Uani 1 1 d .
C34 C 0.54389(13) 0.20349(19) 0.85365(18) 0.0387(6) Uani 1 1 d .
H34 H 0.5677 0.2054 0.9252 0.046 Uiso 1 1 calc R
C18 C 0.03151(12) 0.68698(19) 0.78380(16) 0.0336(5) Uani 1 1 d .
H18 H 0.0482 0.6912 0.8567 0.040 Uiso 1 1 calc R
C21 C 0.13968(12) 0.57496(17) 0.40614(16) 0.0293(5) Uani 1 1 d .
H21 H 0.1275 0.5328 0.3470 0.035 Uiso 1 1 calc R
C4 C -0.23640(13) 0.91653(19) 0.83256(18) 0.0386(6) Uani 1 1 d .
H4 H -0.2691 0.9647 0.8437 0.046 Uiso 1 1 calc R
C8 C -0.18035(12) 0.58008(19) 0.97291(16) 0.0335(5) Uani 1 1 d .
H8 H -0.2160 0.5996 1.0036 0.040 Uiso 1 1 calc R
C10 C -0.09503(13) 0.45410(19) 0.94698(17) 0.0360(5) Uani 1 1 d .
H10 H -0.0746 0.3888 0.9613 0.043 Uiso 1 1 calc R
C39 C 0.36300(13) -0.07811(17) 0.39075(18) 0.0335(5) Uani 1 1 d .
H39 H 0.3464 -0.1403 0.3577 0.040 Uiso 1 1 calc R
C35 C 0.48380(13) 0.14146(19) 0.81748(17) 0.0347(5) Uani 1 1 d .
H35 H 0.4690 0.0989 0.8640 0.042 Uiso 1 1 calc R
C40 C 0.39746(13) -0.00742(17) 0.34260(17) 0.0322(5) Uani 1 1 d .
H40 H 0.4058 -0.0239 0.2788 0.039 Uiso 1 1 calc R
C2 C -0.14436(12) 0.87165(18) 0.74759(17) 0.0334(5) Uani 1 1 d .
H2 H -0.1161 0.8883 0.7037 0.040 Uiso 1 1 calc R
C3 C -0.19473(14) 0.94056(19) 0.76477(18) 0.0389(5) Uani 1 1 d .
H3 H -0.2010 1.0041 0.7306 0.047 Uiso 1 1 calc R

loop_
_atom_site_aniso_label
_atom_site_aniso_U_11
_atom_site_aniso_U_22
_atom_site_aniso_U_33
_atom_site_aniso_U_23
_atom_site_aniso_U_13
_atom_site_aniso_U_12
S1 0.0252(3) 0.0222(3) 0.0221(2) 0.00364(18) 0.0065(2) 0.0023(2)
S2 0.0341(3) 0.0390(3) 0.0285(3) 0.0038(2) 0.0128(2) -0.0014(2)
O1 0.0348(9) 0.0381(9) 0.0217(7) 0.0046(6) 0.0065(6) 0.0079(7)
O2 0.0313(8) 0.0247(8) 0.0394(8) 0.0042(6) 0.0132(7) -0.0016(6)
C25 0.0238(10) 0.0215(10) 0.0201(9) 0.0016(7) 0.0073(8) 0.0020(8)
N2 0.0307(9) 0.0205(9) 0.0199(8) -0.0004(6) 0.0033(7) 0.0023(7)
N1 0.0300(9) 0.0316(10) 0.0251(9) 0.0044(7) 0.0104(8) 0.0048(8)
C22 0.0270(10) 0.0187(10) 0.0247(10) 0.0024(7) 0.0048(8) 0.0020(8)
C23 0.0241(10) 0.0281(11) 0.0329(11) -0.0056(9) 0.0057(9) -0.0016(9)
C29 0.0287(10) 0.0217(10) 0.0207(9) -0.0037(7) 0.0046(8) -0.0020(8)
C37 0.0265(11) 0.0249(11) 0.0261(10) 0.0033(8) 0.0063(9) 0.0028(8)
C31 0.0277(11) 0.0255(11) 0.0226(10) 0.0010(8) 0.0054(8) 0.0087(8)
C13 0.0273(10) 0.0284(11) 0.0253(10) 0.0017(8) 0.0098(9) 0.0040(9)
C36 0.0259(10) 0.0294(11) 0.0255(10) 0.0014(8) 0.0068(8) 0.0085(9)
C19 0.0262(10) 0.0249(10) 0.0232(10) 0.0014(8) 0.0064(8) 0.0033(8)
C27 0.0281(11) 0.0274(11) 0.0193(9) -0.0021(8) 0.0012(8) 0.0004(9)
C26 0.0297(11) 0.0220(10) 0.0231(9) -0.0030(8) 0.0025(8) -0.0007(8)
C28 0.0249(10) 0.0218(10) 0.0200(9) 0.0019(7) 0.0089(8) 0.0001(8)
C14 0.0250(11) 0.0424(13) 0.0248(10) 0.0026(9) 0.0048(9) 0.0025(10)
C20 0.0264(11) 0.0348(12) 0.0267(10) -0.0044(9) 0.0071(9) -0.0053(9)
C24 0.0319(11) 0.0291(11) 0.0281(11) -0.0087(8) 0.0082(9) -0.0010(9)
C41 0.0351(12) 0.0235(11) 0.0278(10) 0.0003(8) 0.0108(9) 0.0000(9)
C42 0.0277(11) 0.0196(10) 0.0241(10) 0.0008(8) 0.0051(8) 0.0035(8)
C17 0.0256(11) 0.0471(14) 0.0269(11) -0.0019(9) 0.0035(9) 0.0077(10)
C11 0.0276(11) 0.0362(13) 0.0257(10) -0.0004(9) -0.0001(9) -0.0001(9)
C30 0.0232(10) 0.0264(11) 0.0173(9) -0.0011(7) 0.0033(8) -0.0010(8)
C32 0.0300(11) 0.0288(11) 0.0302(11) -0.0016(9) 0.0053(9) 0.0044(9)
C5 0.0276(11) 0.0445(14) 0.0247(10) -0.0034(9) 0.0070(9) 0.0025(10)
C16 0.0269(10) 0.0244(10) 0.0249(10) -0.0011(8) 0.0065(8) 0.0006(8)
C6 0.0254(10) 0.0351(12) 0.0179(9) -0.0030(8) 0.0025(8) -0.0036(9)
C1 0.0245(10) 0.0326(11) 0.0208(9) -0.0028(8) 0.0046(8) 0.0016(9)
C33 0.0295(11) 0.0361(13) 0.0318(11) -0.0070(9) -0.0001(9) 0.0085(10)
C38 0.0325(12) 0.0223(11) 0.0397(12) 0.0072(9) 0.0065(10) -0.0026(9)
C7 0.0237(10) 0.0355(12) 0.0176(9) -0.0019(8) 0.0013(8) -0.0040(9)
C15 0.0282(11) 0.0429(13) 0.0196(10) 0.0017(9) 0.0043(8) 0.0032(10)
C9 0.0389(13) 0.0422(14) 0.0276(11) 0.0073(10) 0.0033(10) -0.0090(11)
C12 0.0254(10) 0.0316(11) 0.0191(9) -0.0005(8) 0.0012(8) -0.0035(9)
C34 0.0419(14) 0.0407(14) 0.0256(11) -0.0044(9) -0.0032(10) 0.0194(11)
C18 0.0321(12) 0.0472(14) 0.0202(10) -0.0014(9) 0.0051(9) 0.0052(10)
C21 0.0303(11) 0.0319(12) 0.0241(10) -0.0068(8) 0.0052(9) -0.0021(9)
C4 0.0395(13) 0.0410(14) 0.0353(12) -0.0046(10) 0.0107(11) 0.0122(11)
C8 0.0281(11) 0.0468(14) 0.0232(10) 0.0018(9) 0.0032(9) -0.0066(10)
C10 0.0360(13) 0.0345(13) 0.0299(11) 0.0056(9) -0.0032(10) -0.0032(10)
C39 0.0388(13) 0.0198(10) 0.0387(12) -0.0025(9) 0.0056(10) 0.0018(9)
C35 0.0405(13) 0.0380(13) 0.0266(11) 0.0054(9) 0.0109(10) 0.0152(11)
C40 0.0399(13) 0.0261(11) 0.0309(11) -0.0058(9) 0.0104(10) 0.0048(10)
C2 0.0364(12) 0.0346(12) 0.0293(11) 0.0026(9) 0.0094(10) 0.0014(10)
C3 0.0459(14) 0.0327(13) 0.0377(13) 0.0011(10) 0.0112(11) 0.0060(11)

loop_
_atom_type_symbol
_atom_type_description
_atom_type_scat_dispersion_real
_atom_type_scat_dispersion_imag
_atom_type_scat_source
C C 0.0033 0.0016 'International Tables Vol C Tables 4.2.6.8 and 6.1.1.4'
H H 0.0000 0.0000 'International Tables Vol C Tables 4.2.6.8 and 6.1.1.4'
N N 0.0061 0.0033 'International Tables Vol C Tables 4.2.6.8 and 6.1.1.4'
O O 0.0106 0.0060 'International Tables Vol C Tables 4.2.6.8 and 6.1.1.4'
S S 0.1246 0.1234 'International Tables Vol C Tables 4.2.6.8 and 6.1.1.4'

loop_
_geom_angle_atom_site_label_1
_geom_angle_atom_site_label_2
_geom_angle_atom_site_label_3
_geom_angle
O1 S1 O2 119.32(9)
O1 S1 C25 108.66(9)
O2 S1 C25 107.50(9)
O1 S1 C22 108.58(10)
O2 S1 C22 106.68(9)
C25 S1 C22 105.23(9)
C37 S2 C36 98.70(10)
C30 C25 C26 119.80(18)
C30 C25 S1 122.10(15)
C26 C25 S1 118.09(15)
C28 N2 C42 120.80(16)
C28 N2 C31 119.61(16)
C42 N2 C31 114.79(16)
C1 N1 C12 108.84(16)
C1 N1 C13 125.95(17)
C12 N1 C13 125.18(17)
C21 C22 C23 120.41(19)
C21 C22 S1 119.84(15)
C23 C22 S1 119.74(16)
C24 C23 C22 119.8(2)
C24 C23 H23 120.1
C22 C23 H23 120.1
C30 C29 C28 120.31(18)
C30 C29 H29 119.8
C28 C29 H29 119.8
C42 C37 C38 119.14(18)
C42 C37 S2 119.84(16)
C38 C37 S2 121.02(16)
C32 C31 C36 120.13(19)
C32 C31 N2 120.80(18)
C36 C31 N2 119.07(19)
C18 C13 C14 119.90(19)
C18 C13 N1 119.96(18)
C14 C13 N1 120.14(19)
C35 C36 C31 119.5(2)
C35 C36 S2 121.18(17)
C31 C36 S2 119.35(16)
C24 C19 C20 118.56(18)
C24 C19 C16 121.04(18)
C20 C19 C16 120.40(19)
C26 C27 C28 120.57(18)
C26 C27 H27 119.7
C28 C27 H27 119.7
C27 C26 C25 120.49(19)
C27 C26 H26 119.8
C25 C26 H26 119.8
N2 C28 C27 120.11(18)
N2 C28 C29 121.55(17)
C27 C28 C29 118.34(18)
C15 C14 C13 119.5(2)
C15 C14 H14 120.2
C13 C14 H14 120.2
C21 C20 C19 120.9(2)
C21 C20 H20 119.6
C19 C20 H20 119.6
C23 C24 C19 120.75(19)
C23 C24 H24 119.6
C19 C24 H24 119.6
C40 C41 C42 119.65(19)
C40 C41 H41 120.2
C42 C41 H41 120.2
C37 C42 C41 120.08(19)
C37 C42 N2 118.76(17)
C41 C42 N2 121.13(18)
C18 C17 C16 120.8(2)
C18 C17 H17 119.6
C16 C17 H17 119.6
C10 C11 C12 117.3(2)
C10 C11 H11 121.4
C12 C11 H11 121.4
C25 C30 C29 120.36(18)
C25 C30 H30 119.8
C29 C30 H30 119.8
C31 C32 C33 120.1(2)
C31 C32 H32 120.0
C33 C32 H32 120.0
C4 C5 C6 119.2(2)
C4 C5 H5 120.4
C6 C5 H5 120.4
C15 C16 C17 117.95(18)
C15 C16 C19 121.65(18)
C17 C16 C19 120.39(19)
C5 C6 C1 119.0(2)
C5 C6 C7 133.96(19)
C1 C6 C7 107.04(18)
C2 C1 N1 129.47(19)
C2 C1 C6 122.1(2)
N1 C1 C6 108.45(18)
C34 C33 C32 119.4(2)
C34 C33 H33 120.3
C32 C33 H33 120.3
C39 C38 C37 120.7(2)
C39 C38 H38 119.7
C37 C38 H38 119.7
C8 C7 C12 119.0(2)
C8 C7 C6 134.2(2)
C12 C7 C6 106.75(17)
C14 C15 C16 121.56(19)
C14 C15 H15 119.2
C16 C15 H15 119.2
C8 C9 C10 120.5(2)
C8 C9 H9 119.7
C10 C9 H9 119.7
C11 C12 N1 129.01(19)
C11 C12 C7 122.04(19)
N1 C12 C7 108.93(18)
C35 C34 C33 120.7(2)
C35 C34 H34 119.6
C33 C34 H34 119.6
C13 C18 C17 120.19(19)
C13 C18 H18 119.9
C17 C18 H18 119.9
C20 C21 C22 119.59(19)
C20 C21 H21 120.2
C22 C21 H21 120.2
C5 C4 C3 120.8(2)
C5 C4 H4 119.6
C3 C4 H4 119.6
C9 C8 C7 119.4(2)
C9 C8 H8 120.3
C7 C8 H8 120.3
C11 C10 C9 121.8(2)
C11 C10 H10 119.1
C9 C10 H10 119.1
C38 C39 C40 119.8(2)
C38 C39 H39 120.1
C40 C39 H39 120.1
C34 C35 C36 120.0(2)
C34 C35 H35 120.0
C36 C35 H35 120.0
C41 C40 C39 120.5(2)
C41 C40 H40 119.8
C39 C40 H40 119.8
C1 C2 C3 117.5(2)
C1 C2 H2 121.2
C3 C2 H2 121.2
C2 C3 C4 121.4(2)
C2 C3 H3 119.3
C4 C3 H3 119.3

loop_
_geom_bond_atom_site_label_1
_geom_bond_atom_site_label_2
_geom_bond_distance
S1 O1 1.4363(16)
S1 O2 1.4459(16)
S1 C25 1.760(2)
S1 C22 1.769(2)
S2 C37 1.771(2)
S2 C36 1.772(2)
C25 C30 1.385(3)
C25 C26 1.392(3)
N2 C28 1.400(2)
N2 C42 1.432(3)
N2 C31 1.437(3)
N1 C1 1.395(3)
N1 C12 1.399(3)
N1 C13 1.431(3)
C22 C21 1.386(3)
C22 C23 1.394(3)
C23 C24 1.385(3)
C23 H23 0.9300
C29 C30 1.390(3)
C29 C28 1.411(3)
C29 H29 0.9300
C37 C42 1.395(3)
C37 C38 1.398(3)
C31 C32 1.390(3)
C31 C36 1.398(3)
C13 C18 1.383(3)
C13 C14 1.387(3)
C36 C35 1.395(3)
C19 C24 1.397(3)
C19 C20 1.404(3)
C19 C16 1.491(3)
C27 C26 1.381(3)
C27 C28 1.407(3)
C27 H27 0.9300
C26 H26 0.9300
C14 C15 1.389(3)
C14 H14 0.9300
C20 C21 1.388(3)
C20 H20 0.9300
C24 H24 0.9300
C41 C40 1.384(3)
C41 C42 1.397(3)
C41 H41 0.9300
C17 C18 1.387(3)
C17 C16 1.399(3)
C17 H17 0.9300
C11 C10 1.383(3)
C11 C12 1.392(3)
C11 H11 0.9300
C30 H30 0.9300
C32 C33 1.393(3)
C32 H32 0.9300
C5 C4 1.383(3)
C5 C6 1.395(3)
C5 H5 0.9300
C16 C15 1.389(3)
C6 C1 1.421(3)
C6 C7 1.449(3)
C1 C2 1.385(3)
C33 C34 1.390(3)
C33 H33 0.9300
C38 C39 1.378(3)
C38 H38 0.9300
C7 C8 1.397(3)
C7 C12 1.413(3)
C15 H15 0.9300
C9 C8 1.380(3)
C9 C10 1.401(3)
C9 H9 0.9300
C34 C35 1.383(4)
C34 H34 0.9300
C18 H18 0.9300
C21 H21 0.9300
C4 C3 1.402(3)
C4 H4 0.9300
C8 H8 0.9300
C10 H10 0.9300
C39 C40 1.390(3)
C39 H39 0.9300
C35 H35 0.9300
C40 H40 0.9300
C2 C3 1.387(3)
C2 H2 0.9300
C3 H3 0.9300

loop_
_geom_torsion_atom_site_label_1
_geom_torsion_atom_site_label_2
_geom_torsion_atom_site_label_3
_geom_torsion_atom_site_label_4
_geom_torsion
O1 S1 C25 C30 -12.72(19)
O2 S1 C25 C30 -143.14(16)
C22 S1 C25 C30 103.41(17)
O1 S1 C25 C26 165.93(15)
O2 S1 C25 C26 35.52(18)
C22 S1 C25 C26 -77.93(17)
O1 S1 C22 C21 33.46(19)
O2 S1 C22 C21 163.25(17)
C25 S1 C22 C21 -82.73(18)
O1 S1 C22 C23 -147.76(17)
O2 S1 C22 C23 -17.97(19)
C25 S1 C22 C23 96.05(18)
C21 C22 C23 C24 -0.1(3)
S1 C22 C23 C24 -178.84(16)
C36 S2 C37 C42 -33.52(19)
C36 S2 C37 C38 145.74(18)
C28 N2 C31 C32 -73.4(2)
C42 N2 C31 C32 130.9(2)
C28 N2 C31 C36 107.1(2)
C42 N2 C31 C36 -48.6(2)
C1 N1 C13 C18 114.8(2)
C12 N1 C13 C18 -67.5(3)
C1 N1 C13 C14 -66.1(3)
C12 N1 C13 C14 111.6(2)
C32 C31 C36 C35 3.3(3)
N2 C31 C36 C35 -177.15(18)
C32 C31 C36 S2 -177.22(16)
N2 C31 C36 S2 2.4(3)
C37 S2 C36 C35 -146.71(18)
C37 S2 C36 C31 33.79(18)
C28 C27 C26 C25 1.1(3)
C30 C25 C26 C27 2.1(3)
S1 C25 C26 C27 -176.64(16)
C42 N2 C28 C27 170.73(18)
C31 N2 C28 C27 16.5(3)
C42 N2 C28 C29 -9.5(3)
C31 N2 C28 C29 -163.75(18)
C26 C27 C28 N2 176.28(18)
C26 C27 C28 C29 -3.5(3)
C30 C29 C28 N2 -176.97(17)
C30 C29 C28 C27 2.8(3)
C18 C13 C14 C15 1.9(3)
N1 C13 C14 C15 -177.2(2)
C24 C19 C20 C21 0.7(3)
C16 C19 C20 C21 -178.5(2)
C22 C23 C24 C19 0.7(3)
C20 C19 C24 C23 -1.0(3)
C16 C19 C24 C23 178.2(2)
C38 C37 C42 C41 -4.4(3)
S2 C37 C42 C41 174.83(16)
C38 C37 C42 N2 177.52(19)
S2 C37 C42 N2 -3.2(3)
C40 C41 C42 C37 3.8(3)
C40 C41 C42 N2 -178.23(19)
C28 N2 C42 C37 -106.4(2)
C31 N2 C42 C37 49.0(3)
C28 N2 C42 C41 75.6(3)
C31 N2 C42 C41 -129.0(2)
C26 C25 C30 C29 -2.7(3)
S1 C25 C30 C29 175.90(15)
C28 C29 C30 C25 0.3(3)
C36 C31 C32 C33 -4.9(3)
N2 C31 C32 C33 175.48(19)
C18 C17 C16 C15 2.5(3)
C18 C17 C16 C19 -176.8(2)
C24 C19 C16 C15 144.2(2)
C20 C19 C16 C15 -36.5(3)
C24 C19 C16 C17 -36.5(3)
C20 C19 C16 C17 142.7(2)
C4 C5 C6 C1 0.1(3)
C4 C5 C6 C7 179.3(2)
C12 N1 C1 C2 179.1(2)
C13 N1 C1 C2 -2.9(4)
C12 N1 C1 C6 0.4(2)
C13 N1 C1 C6 178.37(19)
C5 C6 C1 C2 0.0(3)
C7 C6 C1 C2 -179.4(2)
C5 C6 C1 N1 178.88(19)
C7 C6 C1 N1 -0.5(2)
C31 C32 C33 C34 2.2(3)
C42 C37 C38 C39 1.4(3)
S2 C37 C38 C39 -177.82(18)
C5 C6 C7 C8 2.1(4)
C1 C6 C7 C8 -178.6(2)
C5 C6 C7 C12 -178.8(2)
C1 C6 C7 C12 0.5(2)
C13 C14 C15 C16 0.3(3)
C17 C16 C15 C14 -2.4(3)
C19 C16 C15 C14 176.8(2)
C10 C11 C12 N1 -178.4(2)
C10 C11 C12 C7 -0.3(3)
C1 N1 C12 C11 178.3(2)
C13 N1 C12 C11 0.3(3)
C1 N1 C12 C7 -0.1(2)
C13 N1 C12 C7 -178.08(19)
C8 C7 C12 C11 0.5(3)
C6 C7 C12 C11 -178.73(19)
C8 C7 C12 N1 179.01(18)
C6 C7 C12 N1 -0.3(2)
C32 C33 C34 C35 2.2(3)
C14 C13 C18 C17 -1.8(3)
N1 C13 C18 C17 177.3(2)
C16 C17 C18 C13 -0.4(4)
C19 C20 C21 C22 -0.1(3)
C23 C22 C21 C20 -0.2(3)
S1 C22 C21 C20 178.54(17)
C6 C5 C4 C3 0.5(3)
C10 C9 C8 C7 -0.1(3)
C12 C7 C8 C9 -0.4(3)
C6 C7 C8 C9 178.6(2)
C12 C11 C10 C9 -0.2(3)
C8 C9 C10 C11 0.4(3)
C37 C38 C39 C40 2.2(3)
C33 C34 C35 C36 -3.8(3)
C31 C36 C35 C34 1.1(3)
S2 C36 C35 C34 -178.40(17)
C42 C41 C40 C39 -0.1(3)
C38 C39 C40 C41 -2.9(3)
N1 C1 C2 C3 -179.3(2)
C6 C1 C2 C3 -0.7(3)
C1 C2 C3 C4 1.3(4)
C5 C4 C3 C2 -1.2(4)
